data_1509873
loop_
_publ_author_name
'Olekseyuk, I.D.'
'Gulay, L.D.'
'Parasyuk, O.V.'

_publ_section_title
;
 Crystal structures of the Ag4 Hg Ge2 S7 and Ag4 Cd Ge2 S7 compounds
;
_journal_name_full 'Journal of Alloys Compd.'
_journal_page_first 157
_journal_page_last 166
_journal_paper_doi 10.1016/S0925-8388(02)00016-6
_journal_volume 340
_journal_year 2002
_chemical_formula_sum 'Ag4 Ge2 Hg S7'
_chemical_name_systematic 'Ag4 Hg (Ge2 S7)'
_space_group_IT_number 9
_symmetry_space_group_name_Hall 'C -2yc'
_symmetry_space_group_name_H-M 'C 1 c 1'
_cell_angle_alpha 90
_cell_angle_beta 93.398
_cell_angle_gamma 90
_cell_formula_units_Z 4
_cell_length_a 17.4546
_cell_length_b 6.8093
_cell_length_c 10.5342
_cell_volume 1249.826
_citation_journal_id_ASTM JALCEU
_cod_data_source_file silver3-x_149.cif
_cod_data_source_block Ag4Ge2Hg1S7
_cod_original_formula_sum 'Ag4 Ge2 Hg1 S7'
_cod_database_code 1509873

loop_
_symmetry_equiv_pos_as_xyz
x,y,z
x,-y,z+1/2
x+1/2,y+1/2,z
x+1/2,-y+1/2,z+1/2

loop_
_atom_site_label
_atom_site_type_symbol
_atom_site_fract_x
_atom_site_fract_y
_atom_site_fract_z
_atom_site_occupancy
_atom_site_U_iso_or_equiv
Ag3 Ag+1 0.2098 0.3257 0.1239 1 0.0
Ag4 Ag+1 0.266 0.1265 0.4457 1 0.0
S7 S-2 0.589 0.166 0.434 1 0.0
Hg1 Hg+2 0.341 0.7079 0.2827 1 0.0
Ag2 Ag+1 0.0658 0.3029 0.3918 1 0.0
Ge1 Ge+4 0.4312 0.159 0.1683 1 0.0
S5 S-2 0.378 0.32 0.345 1 0.0
Ag1 Ag+1 0.0007 0.1815 0.0024 1 0.0
S1 S-2 0.031 0.166 0.584 1 0.0
Ge2 Ge+4 0.6416 0.317 0.2316 1 0.0
S6 S-2 0.475 0.169 0.701 1 0.0
S3 S-2 0.242 0.69 0.13 1 0.0
S4 S-2 0.344 0.166 0.022 1 0.0
S2 S-2 0.165 0.181 0.273 1 0.0
